data_2219486
loop_
_publ_author_name
'Fun, Hoong-Kun'
'Kia, Reza'
'Kargar, Hadi'

_publ_section_title <i>N</i>,<i>N</i>'-Bis(5-bromo-2-hydroxybenzylidene)-2,2-dimethylpropane-1,3-diamine
_journal_coeditor_code AT2626
_journal_issue 10
_journal_name_full 'Acta Crystallographica Section E'
_journal_page_first o1895
_journal_page_last o1896
_journal_paper_doi 10.1107/S160053680802816X
_journal_volume 64
_journal_year 2008
_chemical_formula_iupac 'C19 H20 Br2 N2 O2'
_chemical_formula_moiety 'C19 H20 Br2 N2 O2'
_chemical_formula_sum 'C19 H20 Br2 N2 O2'
_chemical_formula_weight 468.19
_chemical_name_common
;
5,5'-Dibromo-2,2'-[1,1'-(2,2'-dimethyl-propane-1,3-diyldinitrilo)methylidyne]
diphenol
;
_chemical_name_systematic
;
<i>N</i>,<i>N</i>'-Bis(5-bromo-2-hydroxybenzylidene)-2,2-dimethylpropane-
1,3-diamine
;
_space_group_IT_number 15
_symmetry_cell_setting monoclinic
_symmetry_space_group_name_Hall '-C 2yc'
_symmetry_space_group_name_H-M 'C 1 2/c 1'
_atom_sites_solution_hydrogens geom
_atom_sites_solution_primary direct
_atom_sites_solution_secondary difmap
_audit_creation_method SHELXL97
_cell_angle_alpha 90.00
_cell_angle_beta 99.870(2)
_cell_angle_gamma 90.00
_cell_formula_units_Z 16
_cell_length_a 31.7684(10)
_cell_length_b 6.2436(2)
_cell_length_c 38.7287(11)
_cell_measurement_reflns_used 5640
_cell_measurement_temperature 100.00(10)
_cell_measurement_theta_max 27.02
_cell_measurement_theta_min 2.98
_cell_volume 7568.1(4)
_computing_cell_refinement 'APEX2 (Bruker, 2005)'
_computing_data_collection 'APEX2 (Bruker, 2005)'
_computing_data_reduction 'SAINT (Bruker, 2005)'
_computing_molecular_graphics 'SHELXTL (Sheldrick, 2008)'
_computing_publication_material
;
SHELXTL (Sheldrick, 2008) and PLATON (Spek, 2003)
;
_computing_structure_refinement 'SHELXTL (Sheldrick, 2008)'
_computing_structure_solution 'SHELXTL (Sheldrick, 2008)'
_diffrn_ambient_temperature 100.00(10)
_diffrn_measured_fraction_theta_full 0.995
_diffrn_measured_fraction_theta_max 0.995
_diffrn_measurement_device_type 'Bruker SMART APEXII CCD area-detector'
_diffrn_measurement_method '\f and \w scans'
_diffrn_radiation_monochromator graphite
_diffrn_radiation_source 'fine-focus sealed tube'
_diffrn_radiation_type MoK\a
_diffrn_radiation_wavelength 0.71073
_diffrn_reflns_av_R_equivalents 0.0800
_diffrn_reflns_av_sigmaI/netI 0.0838
_diffrn_reflns_limit_h_max 44
_diffrn_reflns_limit_h_min -36
_diffrn_reflns_limit_k_max 8
_diffrn_reflns_limit_k_min -8
_diffrn_reflns_limit_l_max 54
_diffrn_reflns_limit_l_min -54
_diffrn_reflns_number 47391
_diffrn_reflns_theta_full 30.19
_diffrn_reflns_theta_max 30.19
_diffrn_reflns_theta_min 1.07
_diffrn_standards_number 0
_exptl_absorpt_coefficient_mu 4.299
_exptl_absorpt_correction_T_max 0.7825
_exptl_absorpt_correction_T_min 0.2133
_exptl_absorpt_correction_type multi-scan
_exptl_absorpt_process_details '(SADABS; Bruker, 2005)'
_exptl_crystal_colour yellow
_exptl_crystal_density_diffrn 1.644
_exptl_crystal_density_method 'not measured'
_exptl_crystal_description needle
_exptl_crystal_F_000 3744
_exptl_crystal_size_max 0.52
_exptl_crystal_size_mid 0.10
_exptl_crystal_size_min 0.06
_refine_diff_density_max 0.572
_refine_diff_density_min -0.456
_refine_ls_extinction_method none
_refine_ls_goodness_of_fit_ref 1.011
_refine_ls_hydrogen_treatment mixed
_refine_ls_matrix_type full
_refine_ls_number_parameters 463
_refine_ls_number_reflns 11172
_refine_ls_number_restraints 0
_refine_ls_restrained_S_all 1.011
_refine_ls_R_factor_all 0.0952
_refine_ls_R_factor_gt 0.0433
_refine_ls_shift/su_max 0.001
_refine_ls_shift/su_mean 0.000
_refine_ls_structure_factor_coef Fsqd
_refine_ls_weighting_details 'calc w = 1/[\s^2^(Fo^2^)+(0.0443P)^2^+4.1476P] where P=(Fo^2^+2Fc^2^)/3'
_refine_ls_weighting_scheme calc
_refine_ls_wR_factor_gt 0.0832
_refine_ls_wR_factor_ref 0.1104
_reflns_number_gt 6920
_reflns_number_total 11172
_reflns_threshold_expression I>2\s(I)
_cod_data_source_file at2626.cif
_cod_data_source_block I
_cod_original_sg_symbol_H-M 'C 2/c'
_cod_database_code 2219486
_cod_database_fobs_code 2219486

loop_
_symmetry_equiv_pos_as_xyz
'x, y, z'
'-x, y, -z+1/2'
'x+1/2, y+1/2, z'
'-x+1/2, y+1/2, -z+1/2'
'-x, -y, -z'
'x, -y, z-1/2'
'-x+1/2, -y+1/2, -z'
'x+1/2, -y+1/2, z-1/2'

loop_
_atom_site_type_symbol
_atom_site_label
_atom_site_fract_x
_atom_site_fract_y
_atom_site_fract_z
_atom_site_U_iso_or_equiv
_atom_site_adp_type
_atom_site_calc_flag
_atom_site_refinement_flags
_atom_site_occupancy
Br Br1A 0.048763(12) 0.47249(7) 0.124135(9) 0.02437(10) Uani d . 1
Br Br2A 0.330044(11) 0.00679(6) 0.479516(9) 0.02179(9) Uani d . 1
O O1A 0.06595(9) 0.8408(5) 0.26946(7) 0.0269(6) Uani d . 1
O O2A 0.18364(8) 0.6081(4) 0.43058(7) 0.0214(6) Uani d . 1
N N1A 0.09915(9) 0.4834(5) 0.29342(7) 0.0207(7) Uani d . 1
N N2A 0.14171(9) 0.2889(5) 0.39950(7) 0.0185(6) Uani d . 1
C C1A 0.06195(11) 0.7509(6) 0.23744(9) 0.0197(8) Uani d . 1
C C2A 0.04274(11) 0.8701(6) 0.20872(10) 0.0231(8) Uani d . 1
H H2AA 0.0321 1.0093 0.2121 0.028 Uiso calc R 1
C C3A 0.03900(11) 0.7879(6) 0.17532(9) 0.0206(8) Uani d . 1
H H3AA 0.0261 0.8709 0.1558 0.025 Uiso calc R 1
C C4A 0.05410(11) 0.5838(6) 0.17031(9) 0.0202(8) Uani d . 1
C C5A 0.07244(11) 0.4615(6) 0.19833(9) 0.0191(8) Uani d . 1
H H5AA 0.0825 0.3215 0.1946 0.023 Uiso calc R 1
C C6A 0.07639(11) 0.5435(6) 0.23258(9) 0.0182(8) Uani d . 1
C C7A 0.09411(11) 0.4094(6) 0.26223(9) 0.0197(8) Uani d . 1
H H7AA 0.1020 0.2657 0.2584 0.024 Uiso calc R 1
C C8A 0.11469(11) 0.3431(6) 0.32298(9) 0.0200(8) Uani d . 1
H H8AA 0.1426 0.3959 0.3353 0.024 Uiso calc R 1
H H8AB 0.1189 0.1969 0.3143 0.024 Uiso calc R 1
C C9A 0.08291(11) 0.3352(6) 0.34871(9) 0.0178(7) Uani d . 1
C C10A 0.10260(11) 0.1953(6) 0.37987(9) 0.0191(8) Uani d . 1
H H10A 0.0816 0.1765 0.3958 0.023 Uiso calc R 1
H H10B 0.1091 0.0520 0.3712 0.023 Uiso calc R 1
C C11A 0.17384(11) 0.1677(6) 0.40944(8) 0.0182(8) Uani d . 1
H H11A 0.1724 0.0207 0.4030 0.022 Uiso calc R 1
C C12A 0.21289(11) 0.2529(6) 0.43068(8) 0.0168(7) Uani d . 1
C C13A 0.24770(11) 0.1167(6) 0.44173(8) 0.0174(7) Uani d . 1
H H13A 0.2467 -0.0279 0.4340 0.021 Uiso calc R 1
C C14A 0.28333(10) 0.1924(6) 0.46376(9) 0.0166(7) Uani d . 1
C C15A 0.28534(11) 0.4037(6) 0.47528(8) 0.0187(8) Uani d . 1
H H15A 0.3097 0.4540 0.4909 0.022 Uiso calc R 1
C C16A 0.25179(11) 0.5388(6) 0.46392(9) 0.0191(8) Uani d . 1
H H16A 0.2534 0.6836 0.4715 0.023 Uiso calc R 1
C C17A 0.21539(11) 0.4681(6) 0.44144(9) 0.0170(7) Uani d . 1
C C18A 0.04145(11) 0.2283(7) 0.33119(10) 0.0235(8) Uani d . 1
H H18A 0.0211 0.2254 0.3476 0.035 Uiso calc R 1
H H18B 0.0475 0.0814 0.3245 0.035 Uiso calc R 1
H H18C 0.0291 0.3094 0.3102 0.035 Uiso calc R 1
C C19A 0.07370(12) 0.5588(6) 0.36131(9) 0.0222(8) Uani d . 1
H H19A 0.0532 0.5491 0.3775 0.033 Uiso calc R 1
H H19B 0.0617 0.6476 0.3412 0.033 Uiso calc R 1
H H19C 0.1003 0.6235 0.3734 0.033 Uiso calc R 1
Br Br1B 0.203156(14) -0.21813(7) 0.339930(10) 0.03229(11) Uani d . 1
Br Br2B -0.107371(12) -0.17661(7) 0.040046(10) 0.02582(10) Uani d . 1
O O1B 0.18949(9) 0.3706(4) 0.21548(7) 0.0311(7) Uani d . 1
H H1OB 0.1733 0.3089 0.1988 0.047 Uiso d R 1
O O2B 0.04871(9) 0.3734(5) 0.04206(7) 0.0234(6) Uani d . 1
N N1B 0.15040(9) 0.0685(5) 0.17729(7) 0.0210(7) Uani d . 1
N N2B 0.09435(9) 0.0503(5) 0.06810(7) 0.0203(7) Uani d . 1
C C1B 0.19306(11) 0.2322(6) 0.24240(10) 0.0230(8) Uani d . 1
C C2B 0.21359(12) 0.2995(7) 0.27530(10) 0.0274(9) Uani d . 1
H H2BA 0.2255 0.4392 0.2781 0.033 Uiso calc R 1
C C3B 0.21669(12) 0.1653(7) 0.30373(10) 0.0260(9) Uani d . 1
H H3BA 0.2306 0.2126 0.3261 0.031 Uiso calc R 1
C C4B 0.19961(12) -0.0384(7) 0.29977(9) 0.0241(9) Uani d . 1
C C5B 0.17993(11) -0.1126(6) 0.26741(9) 0.0205(8) Uani d . 1
H H5BA 0.1687 -0.2539 0.2650 0.025 Uiso calc R 1
C C6B 0.17662(11) 0.0223(6) 0.23812(9) 0.0195(8) Uani d . 1
C C7B 0.15596(11) -0.0552(6) 0.20381(9) 0.0185(8) Uani d . 1
H H7BA 0.1466 -0.1997 0.2012 0.022 Uiso calc R 1
C C8B 0.13053(11) -0.0151(6) 0.14318(9) 0.0220(8) Uani d . 1
H H8BA 0.1022 0.0522 0.1360 0.026 Uiso calc R 1
H H8BB 0.1263 -0.1716 0.1449 0.026 Uiso calc R 1
C C9B 0.15859(11) 0.0308(6) 0.11529(9) 0.0202(8) Uani d . 1
C C10B 0.13537(11) -0.0555(7) 0.08002(9) 0.0218(8) Uani d . 1
H H10C 0.1539 -0.0355 0.0621 0.026 Uiso calc R 1
H H10D 0.1305 -0.2111 0.0822 0.026 Uiso calc R 1
C C11B 0.06085(11) -0.0637(6) 0.06348(9) 0.0193(8) Uani d . 1
H H11B 0.0632 -0.2135 0.0676 0.023 Uiso calc R 1
C C12B 0.01870(11) 0.0298(6) 0.05198(8) 0.0175(7) Uani d . 1
C C13B -0.01786(11) -0.0943(6) 0.05134(9) 0.0203(8) Uani d . 1
H H13B -0.0154 -0.2390 0.0590 0.024 Uiso calc R 1
C C14B -0.05760(11) -0.0080(6) 0.03961(9) 0.0188(8) Uani d . 1
C C15B -0.06189(11) 0.2017(6) 0.02785(9) 0.0213(8) Uani d . 1
H H15B -0.0894 0.2590 0.0193 0.026 Uiso calc R 1
C C16B -0.02609(11) 0.3268(6) 0.02854(9) 0.0212(8) Uani d . 1
H H16B -0.0290 0.4705 0.0204 0.025 Uiso calc R 1
C C17B 0.01438(11) 0.2447(6) 0.04102(9) 0.0192(8) Uani d . 1
C C18B 0.20099(11) -0.0906(7) 0.12457(10) 0.0249(9) Uani d . 1
H H18D 0.2190 -0.0598 0.1070 0.037 Uiso calc R 1
H H18E 0.1953 -0.2448 0.1250 0.037 Uiso calc R 1
H H18F 0.2158 -0.0447 0.1477 0.037 Uiso calc R 1
C C19B 0.16738(12) 0.2702(6) 0.11289(10) 0.0239(8) Uani d . 1
H H19D 0.1402 0.3474 0.1069 0.036 Uiso calc R 1
H H19E 0.1849 0.2955 0.0948 0.036 Uiso calc R 1
H H19F 0.1827 0.3215 0.1355 0.036 Uiso calc R 1
H H2OA 0.1637(13) 0.531(7) 0.4195(10) 0.027(12) Uiso d . 1
H H1OA 0.0731(13) 0.745(8) 0.2823(11) 0.031(14) Uiso d . 1
H H2OB 0.0676(14) 0.317(8) 0.0506(12) 0.043(16) Uiso d . 1

loop_
_atom_site_aniso_label
_atom_site_aniso_U_11
_atom_site_aniso_U_22
_atom_site_aniso_U_33
_atom_site_aniso_U_12
_atom_site_aniso_U_13
_atom_site_aniso_U_23
Br1A 0.02596(19) 0.0293(2) 0.01827(17) 0.00233(18) 0.00511(14) 0.00038(16)
Br2A 0.01765(17) 0.0224(2) 0.02391(17) 0.00251(16) -0.00050(13) 0.00215(16)
O1A 0.0358(16) 0.0207(16) 0.0234(14) 0.0043(14) 0.0028(12) -0.0006(13)
O2A 0.0205(13) 0.0148(14) 0.0271(13) 0.0027(12) -0.0014(11) -0.0022(12)
N1A 0.0187(15) 0.0206(17) 0.0223(14) 0.0010(14) 0.0022(12) 0.0022(14)
N2A 0.0204(15) 0.0166(17) 0.0176(14) 0.0015(14) 0.0008(12) 0.0022(13)
C1A 0.0174(17) 0.019(2) 0.0241(18) -0.0018(16) 0.0064(14) -0.0020(16)
C2A 0.0231(19) 0.017(2) 0.030(2) 0.0026(17) 0.0064(16) 0.0017(17)
C3A 0.0163(17) 0.021(2) 0.0241(18) 0.0019(16) 0.0028(14) 0.0081(16)
C4A 0.0179(17) 0.026(2) 0.0179(16) -0.0035(17) 0.0051(14) -0.0008(16)
C5A 0.0158(16) 0.017(2) 0.0247(18) 0.0005(15) 0.0050(14) -0.0001(16)
C6A 0.0155(17) 0.0166(19) 0.0224(17) -0.0002(15) 0.0033(13) 0.0023(15)
C7A 0.0177(18) 0.019(2) 0.0235(18) 0.0010(16) 0.0055(14) -0.0019(16)
C8A 0.0171(17) 0.022(2) 0.0195(17) -0.0012(16) 0.0009(14) -0.0003(16)
C9A 0.0184(17) 0.0150(19) 0.0192(16) 0.0017(16) 0.0008(13) 0.0016(15)
C10A 0.0166(17) 0.018(2) 0.0226(17) -0.0039(16) 0.0030(14) -0.0010(16)
C11A 0.0228(18) 0.0174(19) 0.0153(16) -0.0026(16) 0.0057(14) 0.0023(15)
C12A 0.0161(17) 0.0189(19) 0.0156(15) -0.0010(15) 0.0038(13) 0.0017(15)
C13A 0.0210(18) 0.0150(18) 0.0168(16) 0.0014(16) 0.0046(13) 0.0014(15)
C14A 0.0156(16) 0.0180(19) 0.0165(15) 0.0023(15) 0.0035(13) 0.0048(15)
C15A 0.0163(17) 0.024(2) 0.0154(16) -0.0002(16) 0.0011(13) 0.0013(15)
C16A 0.0221(18) 0.0167(19) 0.0189(16) -0.0033(16) 0.0044(14) -0.0019(15)
C17A 0.0180(17) 0.0147(19) 0.0189(16) 0.0001(15) 0.0053(13) -0.0003(15)
C18A 0.0173(18) 0.024(2) 0.0273(19) -0.0035(17) -0.0007(15) -0.0016(17)
C19A 0.0231(19) 0.020(2) 0.0219(17) 0.0019(17) -0.0021(14) -0.0003(16)
Br1B 0.0397(2) 0.0322(3) 0.02182(19) 0.0007(2) -0.00362(16) -0.00159(18)
Br2B 0.01964(18) 0.0264(2) 0.0304(2) -0.00490(17) 0.00142(15) -0.00229(17)
O1B 0.0361(16) 0.0214(15) 0.0344(15) -0.0074(13) 0.0022(13) 0.0013(13)
O2B 0.0202(14) 0.0190(16) 0.0299(14) -0.0024(13) 0.0015(12) 0.0058(12)
N1B 0.0205(16) 0.0222(18) 0.0203(15) 0.0028(14) 0.0035(12) 0.0007(14)
N2B 0.0181(15) 0.0252(18) 0.0178(14) 0.0016(14) 0.0035(11) 0.0028(13)
C1B 0.0184(18) 0.021(2) 0.0294(19) -0.0007(17) 0.0048(15) -0.0011(17)
C2B 0.022(2) 0.020(2) 0.038(2) -0.0057(18) 0.0029(17) -0.0074(19)
C3B 0.0218(19) 0.025(2) 0.029(2) -0.0002(18) -0.0016(15) -0.0111(18)
C4B 0.0221(19) 0.027(2) 0.0227(17) 0.0073(17) 0.0024(15) -0.0021(17)
C5B 0.0186(18) 0.0170(19) 0.0257(18) 0.0010(16) 0.0036(14) -0.0027(16)
C6B 0.0169(17) 0.019(2) 0.0221(17) 0.0030(16) 0.0030(13) -0.0014(16)
C7B 0.0150(17) 0.0178(19) 0.0234(17) -0.0018(15) 0.0052(14) -0.0034(16)
C8B 0.0181(17) 0.023(2) 0.0243(17) -0.0025(17) 0.0023(14) 0.0014(17)
C9B 0.0155(17) 0.022(2) 0.0234(17) 0.0019(16) 0.0030(14) 0.0031(16)
C10B 0.0210(18) 0.024(2) 0.0204(17) 0.0026(17) 0.0037(14) 0.0003(16)
C11B 0.0200(18) 0.019(2) 0.0194(17) 0.0048(16) 0.0037(14) 0.0011(15)
C12B 0.0171(17) 0.020(2) 0.0149(15) 0.0001(16) 0.0004(13) -0.0013(15)
C13B 0.0222(19) 0.018(2) 0.0203(17) 0.0013(16) 0.0020(14) 0.0023(16)
C14B 0.0170(17) 0.020(2) 0.0187(16) -0.0024(16) 0.0025(13) -0.0053(16)
C15B 0.0184(18) 0.024(2) 0.0207(17) 0.0037(17) -0.0004(14) 0.0014(16)
C16B 0.026(2) 0.017(2) 0.0205(17) 0.0018(17) 0.0038(15) 0.0012(16)
C17B 0.0231(19) 0.019(2) 0.0162(16) -0.0003(16) 0.0048(14) -0.0010(15)
C18B 0.0200(19) 0.028(2) 0.0261(19) 0.0019(18) 0.0016(15) -0.0024(18)
C19B 0.0210(19) 0.024(2) 0.0267(19) -0.0024(17) 0.0050(15) 0.0042(17)

loop_
_atom_type_symbol
_atom_type_description
_atom_type_scat_dispersion_real
_atom_type_scat_dispersion_imag
_atom_type_scat_source
C C 0.0033 0.0016 'International Tables Vol C Tables 4.2.6.8 and 6.1.1.4'
H H 0.0000 0.0000 'International Tables Vol C Tables 4.2.6.8 and 6.1.1.4'
N N 0.0061 0.0033 'International Tables Vol C Tables 4.2.6.8 and 6.1.1.4'
O O 0.0106 0.0060 'International Tables Vol C Tables 4.2.6.8 and 6.1.1.4'
Br Br -0.2901 2.4595 'International Tables Vol C Tables 4.2.6.8 and 6.1.1.4'

loop_
_geom_angle_atom_site_label_1
_geom_angle_atom_site_label_2
_geom_angle_atom_site_label_3
_geom_angle
C1A O1A H1OA 104(3)
C17A O2A H2OA 104(3)
C7A N1A C8A 119.7(3)
C11A N2A C10A 119.0(3)
O1A C1A C2A 118.2(3)
O1A C1A C6A 121.9(3)
C2A C1A C6A 119.9(3)
C3A C2A C1A 120.5(4)
C3A C2A H2AA 119.7
C1A C2A H2AA 119.7
C2A C3A C4A 119.8(3)
C2A C3A H3AA 120.1
C4A C3A H3AA 120.1
C5A C4A C3A 120.7(3)
C5A C4A Br1A 119.9(3)
C3A C4A Br1A 119.4(3)
C4A C5A C6A 120.0(3)
C4A C5A H5AA 120.0
C6A C5A H5AA 120.0
C1A C6A C5A 119.1(3)
C1A C6A C7A 121.3(3)
C5A C6A C7A 119.7(3)
N1A C7A C6A 120.5(4)
N1A C7A H7AA 119.8
C6A C7A H7AA 119.8
N1A C8A C9A 110.9(3)
N1A C8A H8AA 109.5
C9A C8A H8AA 109.5
N1A C8A H8AB 109.5
C9A C8A H8AB 109.5
H8AA C8A H8AB 108.0
C19A C9A C18A 110.1(3)
C19A C9A C10A 110.2(3)
C18A C9A C10A 107.8(3)
C19A C9A C8A 111.2(3)
C18A C9A C8A 109.8(3)
C10A C9A C8A 107.7(3)
N2A C10A C9A 112.1(3)
N2A C10A H10A 109.2
C9A C10A H10A 109.2
N2A C10A H10B 109.2
C9A C10A H10B 109.2
H10A C10A H10B 107.9
N2A C11A C12A 120.7(3)
N2A C11A H11A 119.7
C12A C11A H11A 119.7
C13A C12A C17A 119.2(3)
C13A C12A C11A 119.9(3)
C17A C12A C11A 120.9(3)
C14A C13A C12A 120.1(3)
C14A C13A H13A 119.9
C12A C13A H13A 119.9
C13A C14A C15A 120.8(3)
C13A C14A Br2A 120.2(3)
C15A C14A Br2A 119.0(2)
C16A C15A C14A 119.3(3)
C16A C15A H15A 120.3
C14A C15A H15A 120.3
C15A C16A C17A 121.4(3)
C15A C16A H16A 119.3
C17A C16A H16A 119.3
O2A C17A C16A 119.1(3)
O2A C17A C12A 121.8(3)
C16A C17A C12A 119.1(3)
C9A C18A H18A 109.5
C9A C18A H18B 109.5
H18A C18A H18B 109.5
C9A C18A H18C 109.5
H18A C18A H18C 109.5
H18B C18A H18C 109.5
C9A C19A H19A 109.5
C9A C19A H19B 109.5
H19A C19A H19B 109.5
C9A C19A H19C 109.5
H19A C19A H19C 109.5
H19B C19A H19C 109.5
C1B O1B H1OB 105.1
C17B O2B H2OB 109(4)
C7B N1B C8B 119.5(3)
C11B N2B C10B 118.2(3)
O1B C1B C2B 118.7(4)
O1B C1B C6B 121.7(3)
C2B C1B C6B 119.6(4)
C3B C2B C1B 120.5(4)
C3B C2B H2BA 119.7
C1B C2B H2BA 119.8
C2B C3B C4B 120.0(3)
C2B C3B H3BA 120.0
C4B C3B H3BA 120.0
C3B C4B C5B 121.2(4)
C3B C4B Br1B 119.0(3)
C5B C4B Br1B 119.8(3)
C4B C5B C6B 119.5(4)
C4B C5B H5BA 120.2
C6B C5B H5BA 120.2
C5B C6B C1B 119.2(3)
C5B C6B C7B 119.8(3)
C1B C6B C7B 121.0(3)
N1B C7B C6B 120.8(3)
N1B C7B H7BA 119.6
C6B C7B H7BA 119.6
N1B C8B C9B 110.8(3)
N1B C8B H8BA 109.5
C9B C8B H8BA 109.5
N1B C8B H8BB 109.5
C9B C8B H8BB 109.5
H8BA C8B H8BB 108.1
C19B C9B C18B 109.6(3)
C19B C9B C10B 110.8(3)
C18B C9B C10B 107.7(3)
C19B C9B C8B 111.0(3)
C18B C9B C8B 109.5(3)
C10B C9B C8B 108.1(3)
N2B C10B C9B 112.9(3)
N2B C10B H10C 109.0
C9B C10B H10C 109.0
N2B C10B H10D 109.0
C9B C10B H10D 109.0
H10C C10B H10D 107.8
N2B C11B C12B 121.6(4)
N2B C11B H11B 119.2
C12B C11B H11B 119.2
C13B C12B C17B 119.1(3)
C13B C12B C11B 120.1(3)
C17B C12B C11B 120.7(3)
C14B C13B C12B 120.2(4)
C14B C13B H13B 119.9
C12B C13B H13B 119.9
C13B C14B C15B 120.8(3)
C13B C14B Br2B 119.8(3)
C15B C14B Br2B 119.4(3)
C16B C15B C14B 119.7(3)
C16B C15B H15B 120.1
C14B C15B H15B 120.1
C15B C16B C17B 120.6(4)
C15B C16B H16B 119.7
C17B C16B H16B 119.7
O2B C17B C16B 119.0(3)
O2B C17B C12B 121.5(3)
C16B C17B C12B 119.5(3)
C9B C18B H18D 109.5
C9B C18B H18E 109.5
H18D C18B H18E 109.5
C9B C18B H18F 109.5
H18D C18B H18F 109.5
H18E C18B H18F 109.5
C9B C19B H19D 109.5
C9B C19B H19E 109.5
H19D C19B H19E 109.5
C9B C19B H19F 109.5
H19D C19B H19F 109.5
H19E C19B H19F 109.5

loop_
_geom_bond_atom_site_label_1
_geom_bond_atom_site_label_2
_geom_bond_distance
Br1A C4A 1.899(3)
Br2A C14A 1.899(3)
O1A C1A 1.347(4)
O1A H1OA 0.79(4)
O2A C17A 1.347(4)
O2A H2OA 0.85(4)
N1A C7A 1.278(4)
N1A C8A 1.459(4)
N2A C11A 1.276(4)
N2A C10A 1.462(4)
C1A C2A 1.390(5)
C1A C6A 1.397(5)
C2A C3A 1.378(5)
C2A H2AA 0.9500
C3A C4A 1.387(5)
C3A H3AA 0.9500
C4A C5A 1.372(5)
C5A C6A 1.407(5)
C5A H5AA 0.9500
C6A C7A 1.454(5)
C7A H7AA 0.9500
C8A C9A 1.536(5)
C8A H8AA 0.9900
C8A H8AB 0.9900
C9A C19A 1.524(5)
C9A C18A 1.528(5)
C9A C10A 1.534(5)
C10A H10A 0.9900
C10A H10B 0.9900
C11A C12A 1.466(5)
C11A H11A 0.9500
C12A C13A 1.403(5)
C12A C17A 1.405(5)
C13A C14A 1.379(5)
C13A H13A 0.9500
C14A C15A 1.391(5)
C15A C16A 1.371(5)
C15A H15A 0.9500
C16A C17A 1.395(5)
C16A H16A 0.9500
C18A H18A 0.9800
C18A H18B 0.9800
C18A H18C 0.9800
C19A H19A 0.9800
C19A H19B 0.9800
C19A H19C 0.9800
Br1B C4B 1.906(4)
Br2B C14B 1.902(4)
O1B C1B 1.344(5)
O1B H1OB 0.8464
O2B C17B 1.350(4)
O2B H2OB 0.73(4)
N1B C7B 1.273(4)
N1B C8B 1.460(4)
N2B C11B 1.267(5)
N2B C10B 1.463(5)
C1B C2B 1.393(5)
C1B C6B 1.410(5)
C2B C3B 1.374(6)
C2B H2BA 0.9500
C3B C4B 1.381(6)
C3B H3BA 0.9500
C4B C5B 1.381(5)
C5B C6B 1.402(5)
C5B H5BA 0.9500
C6B C7B 1.460(5)
C7B H7BA 0.9500
C8B C9B 1.540(5)
C8B H8BA 0.9900
C8B H8BB 0.9900
C9B C19B 1.527(5)
C9B C18B 1.533(5)
C9B C10B 1.534(5)
C10B H10C 0.9900
C10B H10D 0.9900
C11B C12B 1.458(5)
C11B H11B 0.9500
C12B C13B 1.393(5)
C12B C17B 1.407(5)
C13B C14B 1.376(5)
C13B H13B 0.9500
C14B C15B 1.385(5)
C15B C16B 1.376(5)
C15B H15B 0.9500
C16B C17B 1.391(5)
C16B H16B 0.9500
C18B H18D 0.9800
C18B H18E 0.9800
C18B H18F 0.9800
C19B H19D 0.9800
C19B H19E 0.9800
C19B H19F 0.9800

loop_
_geom_hbond_atom_site_label_D
_geom_hbond_atom_site_label_H
_geom_hbond_atom_site_label_A
_geom_hbond_site_symmetry_A
_geom_hbond_distance_DH
_geom_hbond_distance_HA
_geom_hbond_distance_DA
_geom_hbond_angle_DHA
_geom_hbond_publ_flag
O1B H1OB N1B . 0.8500 1.8100 2.580(4) 151.00 y
O2A H2OA N2A . 0.85(4) 1.79(4) 2.578(4) 154(4) y
O1A H1OA N1A . 0.79(5) 1.85(5) 2.572(4) 153(4) y
O2B H2OB N2B . 0.73(5) 1.94(5) 2.586(4) 149(5) y
C8A H8AA N2A . 0.9900 2.5800 2.960(4) 103.00 y
C8B H8BA N2B . 0.9900 2.6000 2.966(4) 102.00 y
C16B H16B O2B 5_565 0.9500 2.5800 3.290(5) 131.00 y
C19A H19B N1A . 0.9800 2.5800 2.918(4) 100.00 y
C19A H19C N2A . 0.9800 2.5800 2.933(5) 101.00 y
C19B H19F N1B . 0.9800 2.6000 2.926(5) 100.00 y
C7B H7BA Cg1 1_545 0.9500 2.9600 3.571(4) 123.00 y
C18B H18D Cg2 6_545 0.9800 2.7700 3.652(4) 151.00 y

loop_
_geom_torsion_atom_site_label_1
_geom_torsion_atom_site_label_2
_geom_torsion_atom_site_label_3
_geom_torsion_atom_site_label_4
_geom_torsion
O1A C1A C2A C3A 178.1(3)
C6A C1A C2A C3A -2.1(5)
C1A C2A C3A C4A 0.7(6)
C2A C3A C4A C5A 0.6(5)
C2A C3A C4A Br1A -180.0(3)
C3A C4A C5A C6A -0.5(5)
Br1A C4A C5A C6A -179.9(3)
O1A C1A C6A C5A -178.0(3)
C2A C1A C6A C5A 2.1(5)
O1A C1A C6A C7A 3.9(5)
C2A C1A C6A C7A -176.0(3)
C4A C5A C6A C1A -0.9(5)
C4A C5A C6A C7A 177.2(3)
C8A N1A C7A C6A 176.5(3)
C1A C6A C7A N1A -4.1(5)
C5A C6A C7A N1A 177.8(3)
C7A N1A C8A C9A -122.4(4)
N1A C8A C9A C19A -56.1(4)
N1A C8A C9A C18A 66.0(4)
N1A C8A C9A C10A -176.9(3)
C11A N2A C10A C9A -136.7(3)
C19A C9A C10A N2A -57.3(4)
C18A C9A C10A N2A -177.5(3)
C8A C9A C10A N2A 64.2(4)
C10A N2A C11A C12A -176.9(3)
N2A C11A C12A C13A 179.2(3)
N2A C11A C12A C17A 1.9(5)
C17A C12A C13A C14A 2.0(5)
C11A C12A C13A C14A -175.4(3)
C12A C13A C14A C15A -0.1(5)
C12A C13A C14A Br2A 178.7(3)
C13A C14A C15A C16A -1.4(5)
Br2A C14A C15A C16A 179.8(3)
C14A C15A C16A C17A 0.9(5)
C15A C16A C17A O2A -178.9(3)
C15A C16A C17A C12A 1.0(5)
C13A C12A C17A O2A 177.5(3)
C11A C12A C17A O2A -5.2(5)
C13A C12A C17A C16A -2.4(5)
C11A C12A C17A C16A 174.9(3)
O1B C1B C2B C3B 177.9(3)
C6B C1B C2B C3B -2.1(6)
C1B C2B C3B C4B 0.4(6)
C2B C3B C4B C5B 1.2(6)
C2B C3B C4B Br1B -178.4(3)
C3B C4B C5B C6B -1.0(6)
Br1B C4B C5B C6B 178.6(3)
C4B C5B C6B C1B -0.7(5)
C4B C5B C6B C7B 179.8(3)
O1B C1B C6B C5B -177.7(3)
C2B C1B C6B C5B 2.2(5)
O1B C1B C6B C7B 1.7(5)
C2B C1B C6B C7B -178.3(3)
C8B N1B C7B C6B 178.6(3)
C5B C6B C7B N1B 175.9(3)
C1B C6B C7B N1B -3.6(5)
C7B N1B C8B C9B -126.7(4)
N1B C8B C9B C19B -56.8(4)
N1B C8B C9B C18B 64.4(4)
N1B C8B C9B C10B -178.5(3)
C11B N2B C10B C9B -119.8(4)
C19B C9B C10B N2B -59.5(4)
C18B C9B C10B N2B -179.4(3)
C8B C9B C10B N2B 62.3(4)
C10B N2B C11B C12B 179.4(3)
N2B C11B C12B C13B -172.0(3)
N2B C11B C12B C17B 8.8(5)
C17B C12B C13B C14B 1.0(5)
C11B C12B C13B C14B -178.2(3)
C12B C13B C14B C15B 0.9(5)
C12B C13B C14B Br2B -178.3(3)
C13B C14B C15B C16B -1.3(5)
Br2B C14B C15B C16B 177.9(3)
C14B C15B C16B C17B -0.2(5)
C15B C16B C17B O2B -178.5(3)
C15B C16B C17B C12B 2.0(5)
C13B C12B C17B O2B 178.1(3)
C11B C12B C17B O2B -2.7(5)
C13B C12B C17B C16B -2.4(5)
C11B C12B C17B C16B 176.8(3)

loop_
_cod_related_entry_id
_cod_related_entry_database
_cod_related_entry_code
1 ChemSpider 24740715
